data_7007652
loop_
_publ_author_name
'Frisch, Mark'
'Cahill, Christopher L.'

_publ_section_title
;
 Synthesis, structure and fluorescent studies of novel uranium
 coordination polymers in the pyridinedicarboxylic acid system.
;
_journal_issue 39
_journal_name_full 'Dalton transactions (Cambridge, England : 2003)'
_journal_page_first 4679
_journal_page_last 4690
_journal_paper_doi 10.1039/b608187h
_journal_year 2006
_chemical_formula_moiety 'C7 H3 N O6 U'
_chemical_formula_sum 'C7 H3 N O6 U'
_chemical_formula_weight 435.13
_chemical_name_systematic
;
?
;
_space_group_IT_number 19
_symmetry_cell_setting orthorhombic
_symmetry_space_group_name_Hall 'P 2ac 2ab'
_symmetry_space_group_name_H-M 'P 21 21 21'
_atom_sites_solution_hydrogens geom
_atom_sites_solution_primary direct
_atom_sites_solution_secondary difmap
_audit_creation_method SHELXL-97
_cell_angle_alpha 90.00
_cell_angle_beta 90.00
_cell_angle_gamma 90.00
_cell_formula_units_Z 4
_cell_length_a 5.5685(4)
_cell_length_b 8.4635(5)
_cell_length_c 19.7227(12)
_cell_measurement_reflns_used 4052
_cell_measurement_temperature 298(2)
_cell_measurement_theta_max 27.92
_cell_measurement_theta_min 2.07
_cell_volume 929.51(10)
_computing_structure_refinement 'SHELXL-97 (Sheldrick, 1997)'
_diffrn_ambient_temperature 298(2)
_diffrn_measured_fraction_theta_full 0.988
_diffrn_measured_fraction_theta_max 0.936
_diffrn_measurement_device_type 'Bruker APEX CCD'
_diffrn_measurement_method 'omega scans'
_diffrn_radiation_monochromator graphite
_diffrn_radiation_source 'fine-focus sealed tube'
_diffrn_radiation_type MoK\a
_diffrn_radiation_wavelength 0.71073
_diffrn_reflns_av_R_equivalents 0.0255
_diffrn_reflns_av_sigmaI/netI 0.0255
_diffrn_reflns_limit_h_max 7
_diffrn_reflns_limit_h_min -4
_diffrn_reflns_limit_k_max 11
_diffrn_reflns_limit_k_min -11
_diffrn_reflns_limit_l_max 25
_diffrn_reflns_limit_l_min -25
_diffrn_reflns_number 7093
_diffrn_reflns_theta_full 25.00
_diffrn_reflns_theta_max 27.92
_diffrn_reflns_theta_min 2.07
_exptl_absorpt_coefficient_mu 17.470
_exptl_absorpt_correction_T_max 0.497
_exptl_absorpt_correction_T_min 0.296
_exptl_absorpt_correction_type multi-scan
_exptl_absorpt_process_details 'SADABS, Sheldrick (2004)'
_exptl_crystal_colour yellow
_exptl_crystal_density_diffrn 3.109
_exptl_crystal_density_method 'not measured'
_exptl_crystal_description plate
_exptl_crystal_F_000 768
_exptl_crystal_size_max 0.24
_exptl_crystal_size_mid 0.06
_exptl_crystal_size_min 0.04
_refine_diff_density_max 1.078
_refine_diff_density_min -2.307
_refine_diff_density_rms 0.259
_refine_ls_abs_structure_details 'Flack H D (1983), Acta Cryst. A39, 876-881'
_refine_ls_abs_structure_Flack 0.00(6)
_refine_ls_extinction_method none
_refine_ls_goodness_of_fit_ref 0.929
_refine_ls_hydrogen_treatment constr
_refine_ls_matrix_type full
_refine_ls_number_parameters 137
_refine_ls_number_reflns 2037
_refine_ls_number_restraints 0
_refine_ls_restrained_S_all 0.929
_refine_ls_R_factor_all 0.0225
_refine_ls_R_factor_gt 0.0210
_refine_ls_shift/su_max 0.000
_refine_ls_shift/su_mean 0.000
_refine_ls_structure_factor_coef Fsqd
_refine_ls_weighting_details 'calc w=1/[\s^2^(Fo^2^)+(0.0352P)^2^+2.4724P] where P=(Fo^2^+2Fc^2^)/3'
_refine_ls_weighting_scheme calc
_refine_ls_wR_factor_gt 0.0523
_refine_ls_wR_factor_ref 0.0531
_reflns_number_gt 1940
_reflns_number_total 2037
_reflns_threshold_expression >2sigma(I)
_cod_data_source_file b608187h.txt
_cod_data_source_block p212121
_cod_original_sg_symbol_H-M 'P 212121'
_cod_database_code 7007652

loop_
_symmetry_equiv_pos_as_xyz
'x, y, z'
'-x+1/2, -y, z+1/2'
'-x, y+1/2, -z+1/2'
'x+1/2, -y+1/2, -z'

loop_
_atom_site_label
_atom_site_type_symbol
_atom_site_fract_x
_atom_site_fract_y
_atom_site_fract_z
_atom_site_U_iso_or_equiv
_atom_site_adp_type
_atom_site_occupancy
_atom_site_symmetry_multiplicity
_atom_site_calc_flag
_atom_site_refinement_flags
_atom_site_disorder_assembly
_atom_site_disorder_group
U1 U 0.46057(5) 0.24132(3) 0.127013(11) 0.01730(9) Uani 1 1 d . . .
N1 N 0.2326(12) 0.4995(7) 0.1243(3) 0.0200(11) Uani 1 1 d . . .
O1 O 0.1987(12) 0.1364(7) 0.1480(3) 0.0327(14) Uani 1 1 d . . .
O2 O 0.7823(11) 0.6447(6) 0.6094(3) 0.0286(13) Uani 1 1 d . . .
O3 O 0.4240(13) 0.3817(7) 0.2336(2) 0.0328(14) Uani 1 1 d . . .
O4 O 0.3196(12) 0.5881(7) 0.2968(2) 0.0294(14) Uani 1 1 d . . .
O5 O 0.2855(12) 0.3169(6) 0.0219(3) 0.0314(14) Uani 1 1 d . . .
O6 O 0.0619(11) 0.4663(6) -0.0469(2) 0.0251(12) Uani 1 1 d . . .
C1 C 0.3301(16) 0.5150(9) 0.2409(3) 0.0236(17) Uani 1 1 d . . .
C2 C 0.2091(16) 0.5884(9) 0.1802(3) 0.0221(16) Uani 1 1 d . . .
C3 C 0.0887(18) 0.7291(10) 0.1806(4) 0.038(2) Uani 1 1 d . . .
H3 H 0.0801 0.7871 0.2205 0.046 Uiso 1 1 calc R . .
C4 C -0.020(2) 0.7865(11) 0.1232(5) 0.052(3) Uani 1 1 d . . .
H4 H -0.1024 0.8819 0.1227 0.062 Uiso 1 1 calc R . .
C5 C 0.0034(19) 0.6887(9) 0.0633(4) 0.036(2) Uani 1 1 d . . .
H5 H -0.0672 0.7200 0.0227 0.043 Uiso 1 1 calc R . .
C6 C 0.1280(15) 0.5518(8) 0.0666(3) 0.0211(15) Uani 1 1 d . . .
C7 C 0.1620(17) 0.4365(9) 0.0089(3) 0.0239(18) Uani 1 1 d . . .

loop_
_atom_site_aniso_label
_atom_site_aniso_U_11
_atom_site_aniso_U_22
_atom_site_aniso_U_33
_atom_site_aniso_U_23
_atom_site_aniso_U_13
_atom_site_aniso_U_12
U1 0.02209(15) 0.01690(12) 0.01293(12) 0.00020(10) 0.00040(9) 0.00051(11)
N1 0.022(3) 0.020(2) 0.018(3) -0.003(2) -0.002(3) -0.002(2)
O1 0.031(4) 0.030(3) 0.036(3) -0.003(2) 0.005(3) -0.005(3)
O2 0.032(3) 0.028(3) 0.027(3) -0.005(2) -0.004(2) -0.010(2)
O3 0.048(4) 0.033(3) 0.017(2) -0.002(2) -0.004(3) 0.004(3)
O4 0.039(4) 0.033(3) 0.016(2) -0.008(2) 0.002(2) -0.011(3)
O5 0.049(4) 0.028(3) 0.017(2) -0.007(2) -0.006(3) 0.012(3)
O6 0.034(4) 0.023(3) 0.018(2) 0.0017(19) -0.008(2) -0.004(3)
C1 0.025(5) 0.029(4) 0.017(3) -0.007(3) -0.002(3) -0.001(3)
C2 0.022(4) 0.023(4) 0.021(3) -0.006(3) -0.002(3) -0.001(3)
C3 0.050(6) 0.032(4) 0.033(4) -0.014(4) -0.011(4) 0.011(5)
C4 0.062(7) 0.040(5) 0.054(6) -0.019(4) 0.000(6) 0.024(5)
C5 0.049(7) 0.028(4) 0.030(4) -0.007(3) -0.016(4) 0.005(4)
C6 0.024(4) 0.017(3) 0.022(3) -0.004(3) -0.005(3) -0.001(3)
C7 0.033(5) 0.023(4) 0.017(3) -0.002(3) -0.004(3) -0.003(3)

loop_
_atom_type_symbol
_atom_type_description
_atom_type_scat_dispersion_real
_atom_type_scat_dispersion_imag
_atom_type_scat_source
C C 0.0033 0.0016 'International Tables Vol C Tables 4.2.6.8 and 6.1.1.4'
H H 0.0000 0.0000 'International Tables Vol C Tables 4.2.6.8 and 6.1.1.4'
N N 0.0061 0.0033 'International Tables Vol C Tables 4.2.6.8 and 6.1.1.4'
O O 0.0106 0.0060 'International Tables Vol C Tables 4.2.6.8 and 6.1.1.4'
U U -9.6767 9.6646 'International Tables Vol C Tables 4.2.6.8 and 6.1.1.4'

loop_
_geom_angle_atom_site_label_1
_geom_angle_atom_site_label_2
_geom_angle_atom_site_label_3
_geom_angle
_geom_angle_site_symmetry_1
_geom_angle_site_symmetry_3
_geom_angle_publ_flag
O1 U1 O2 176.6(2) . 2_664 ?
O1 U1 O4 90.2(3) . 3_645 ?
O2 U1 O4 90.3(2) 2_664 3_645 ?
O1 U1 O5 90.1(3) . . ?
O2 U1 O5 90.8(2) 2_664 . ?
O4 U1 O5 157.86(18) 3_645 . ?
O1 U1 O3 88.5(2) . . ?
O2 U1 O3 88.3(2) 2_664 . ?
O4 U1 O3 75.97(18) 3_645 . ?
O5 U1 O3 126.17(18) . . ?
O1 U1 O6 88.9(2) . 4 ?
O2 U1 O6 94.5(2) 2_664 4 ?
O4 U1 O6 83.97(18) 3_645 4 ?
O5 U1 O6 73.89(18) . 4 ?
O3 U1 O6 159.76(18) . 4 ?
O1 U1 N1 91.4(3) . . ?
O2 U1 N1 86.0(2) 2_664 . ?
O4 U1 N1 139.29(18) 3_645 . ?
O5 U1 N1 62.84(18) . . ?
O3 U1 N1 63.41(19) . . ?
O6 U1 N1 136.73(18) 4 . ?
C2 N1 C6 117.7(7) . . ?
C2 N1 U1 121.1(5) . . ?
C6 N1 U1 121.1(5) . . ?
C1 O3 U1 125.2(5) . . ?
C1 O4 U1 144.0(6) . 3_655 ?
C7 O5 U1 128.5(5) . . ?
C7 O6 U1 121.8(5) . 4_455 ?
O3 C1 O4 124.0(7) . . ?
O3 C1 C2 117.8(6) . . ?
O4 C1 C2 118.0(7) . . ?
N1 C2 C3 122.8(7) . . ?
N1 C2 C1 112.2(7) . . ?
C3 C2 C1 125.0(7) . . ?
C2 C3 C4 121.3(7) . . ?
C2 C3 H3 119.3 . . ?
C4 C3 H3 119.3 . . ?
C3 C4 C5 115.6(8) . . ?
C3 C4 H4 122.2 . . ?
C5 C4 H4 122.2 . . ?
C6 C5 C4 119.8(8) . . ?
C6 C5 H5 120.1 . . ?
C4 C5 H5 120.1 . . ?
C5 C6 N1 122.8(7) . . ?
C5 C6 C7 125.5(7) . . ?
N1 C6 C7 111.6(6) . . ?
O5 C7 O6 125.8(7) . . ?
O5 C7 C6 115.9(6) . . ?
O6 C7 C6 118.3(7) . . ?

loop_
_geom_bond_atom_site_label_1
_geom_bond_atom_site_label_2
_geom_bond_distance
_geom_bond_site_symmetry_2
_geom_bond_publ_flag
U1 O1 1.757(6) . ?
U1 O2 1.761(6) 2_664 ?
U1 O4 2.332(5) 3_645 ?
U1 O5 2.379(5) . ?
U1 O3 2.423(5) . ?
U1 O6 2.429(5) 4 ?
U1 N1 2.528(6) . ?
N1 C2 1.341(9) . ?
N1 C6 1.353(9) . ?
O2 U1 1.761(6) 2_665 ?
O3 C1 1.252(9) . ?
O4 C1 1.266(8) . ?
O4 U1 2.332(5) 3_655 ?
O5 C7 1.251(10) . ?
O6 C7 1.258(8) . ?
O6 U1 2.429(5) 4_455 ?
C1 C2 1.508(10) . ?
C2 C3 1.366(11) . ?
C3 C4 1.372(13) . ?
C3 H3 0.9300 . ?
C4 C5 1.447(11) . ?
C4 H4 0.9300 . ?
C5 C6 1.352(11) . ?
C5 H5 0.9300 . ?
C6 C7 1.512(10) . ?
